data_4107138
loop_
_publ_author_name
'Tomoya Ishizuka'
'Kengo Tobita'
'Yuichi Yano'
'Yoshihito Shiota'
'Kazunari Yoshizawa'
'Shunichi Fukuzumi'
'Takahiko Kojima'

_publ_section_title
;
 Proton-Coupled Electron Shuttling in a Covalently Linked Ruthenium-Copper
 Heterodinuclear Complex
;
_journal_name_full 'Journal of the American Chemical Society'
_journal_page_first 18570
_journal_page_last 18573
_journal_paper_doi 10.1021/ja208141b
_journal_volume 133
_journal_year 2011
_chemical_formula_sum 'C24 H21 Cl2 F6 N6 O P Ru'
_chemical_formula_weight 726.41
_chemical_name_systematic
; 
 ? 
;
_space_group_IT_number 2
_symmetry_space_group_name_Hall '-P 1'
_symmetry_space_group_name_H-M 'P -1'
_atom_sites_solution_hydrogens geom
_atom_sites_solution_primary direct
_atom_sites_solution_secondary difmap
_audit_creation_method SHELXL-97
_cell_angle_alpha 85.144(3)
_cell_angle_beta 79.217(3)
_cell_angle_gamma 70.279(2)
_cell_formula_units_Z 2
_cell_length_a 8.8202(16)
_cell_length_b 12.356(2)
_cell_length_c 14.331(3)
_cell_measurement_temperature 296(2)
_cell_volume 1443.9(5)
_computing_structure_refinement 'SHELXL-97 (Sheldrick, 1997)'
_computing_structure_solution 'SHELXS-97 (Sheldrick, 1990)'
_diffrn_ambient_temperature 296(2)
_diffrn_measured_fraction_theta_full 0.978
_diffrn_measured_fraction_theta_max 0.978
_diffrn_radiation_monochromator graphite
_diffrn_radiation_source 'fine-focus sealed tube'
_diffrn_radiation_type MoK\a
_diffrn_radiation_wavelength 0.71073
_diffrn_reflns_av_R_equivalents 0.0297
_diffrn_reflns_av_sigmaI/netI 0.0792
_diffrn_reflns_limit_h_max 10
_diffrn_reflns_limit_h_min -10
_diffrn_reflns_limit_k_max 14
_diffrn_reflns_limit_k_min -14
_diffrn_reflns_limit_l_max 12
_diffrn_reflns_limit_l_min -17
_diffrn_reflns_number 7100
_diffrn_reflns_theta_full 25.36
_diffrn_reflns_theta_max 25.36
_diffrn_reflns_theta_min 1.75
_exptl_absorpt_coefficient_mu 0.852
_exptl_absorpt_correction_T_max 0.7452
_exptl_absorpt_correction_T_min 0.6577
_exptl_absorpt_correction_type empirical
_exptl_crystal_density_diffrn 1.671
_exptl_crystal_F_000 724
_exptl_crystal_size_max 0.1
_exptl_crystal_size_mid 0.1
_exptl_crystal_size_min 0.01
_refine_diff_density_max 0.878
_refine_diff_density_min -0.787
_refine_diff_density_rms 0.123
_refine_ls_extinction_method none
_refine_ls_goodness_of_fit_ref 1.031
_refine_ls_hydrogen_treatment constr
_refine_ls_matrix_type full
_refine_ls_number_parameters 388
_refine_ls_number_reflns 5173
_refine_ls_number_restraints 0
_refine_ls_restrained_S_all 1.031
_refine_ls_R_factor_all 0.0916
_refine_ls_R_factor_gt 0.0564
_refine_ls_shift/su_max 0.000
_refine_ls_shift/su_mean 0.000
_refine_ls_structure_factor_coef Fsqd
_refine_ls_weighting_details 'calc w=1/[\s^2^(Fo^2^)+(0.0714P)^2^+2.7702P] where P=(Fo^2^+2Fc^2^)/3'
_refine_ls_weighting_scheme calc
_refine_ls_wR_factor_gt 0.1320
_refine_ls_wR_factor_ref 0.1518
_reflns_number_gt 3739
_reflns_number_total 5173
_reflns_threshold_expression >2sigma(I)
_cod_data_source_file ja208141b_si_001.cif
_cod_data_source_block tobita
_cod_database_code 4107138

loop_
_symmetry_equiv_pos_as_xyz
'x, y, z'
'-x, -y, -z'

loop_
_atom_site_label
_atom_site_type_symbol
_atom_site_fract_x
_atom_site_fract_y
_atom_site_fract_z
_atom_site_U_iso_or_equiv
_atom_site_adp_type
_atom_site_occupancy
_atom_site_symmetry_multiplicity
_atom_site_calc_flag
_atom_site_refinement_flags
N1 N 0.1982(6) 0.1815(4) 0.2636(4) 0.0282(12) Uani 1 1 d .
N2 N -0.1126(6) 0.3021(4) 0.2468(4) 0.0297(12) Uani 1 1 d .
N3 N -0.0817(6) 0.0965(5) 0.3352(4) 0.0303(13) Uani 1 1 d .
N4 N -0.1639(6) 0.1368(4) 0.1514(4) 0.0257(12) Uani 1 1 d .
N5 N -0.0558(6) -0.0612(5) 0.1102(4) 0.0343(13) Uani 1 1 d .
H15 H -0.0758 -0.1146 0.0851 0.041 Uiso 1 1 calc R
N6 N 0.4119(7) -0.4438(5) 0.1077(4) 0.0421(15) Uani 1 1 d .
C1 C 0.3352(8) 0.1145(6) 0.2930(4) 0.0310(15) Uani 1 1 d .
H1 H 0.3695 0.0361 0.2821 0.037 Uiso 1 1 calc R
C2 C 0.4284(9) 0.1556(7) 0.3385(5) 0.0382(17) Uani 1 1 d .
H2 H 0.5231 0.1060 0.3582 0.046 Uiso 1 1 calc R
C3 C 0.3789(9) 0.2701(7) 0.3541(5) 0.048(2) Uani 1 1 d .
H3 H 0.4372 0.2996 0.3870 0.057 Uiso 1 1 calc R
C4 C 0.2404(9) 0.3432(7) 0.3206(5) 0.0442(19) Uani 1 1 d .
H4 H 0.2077 0.4221 0.3292 0.053 Uiso 1 1 calc R
C5 C 0.1519(8) 0.2980(6) 0.2744(5) 0.0337(16) Uani 1 1 d .
C6 C 0.0026(8) 0.3682(5) 0.2350(5) 0.0345(16) Uani 1 1 d .
H16 H -0.0487 0.4402 0.2682 0.041 Uiso 1 1 calc R
H17 H 0.0322 0.3857 0.1682 0.041 Uiso 1 1 calc R
C7 C -0.1917(8) 0.3036(6) 0.3497(5) 0.0320(15) Uani 1 1 d .
H18 H -0.1358 0.3349 0.3870 0.038 Uiso 1 1 calc R
H19 H -0.3045 0.3536 0.3561 0.038 Uiso 1 1 calc R
C8 C -0.1869(8) 0.1859(6) 0.3880(5) 0.0304(15) Uani 1 1 d .
C9 C -0.2795(9) 0.1712(7) 0.4728(5) 0.0411(18) Uani 1 1 d .
H5 H -0.3513 0.2345 0.5067 0.049 Uiso 1 1 calc R
C10 C -0.2650(10) 0.0609(7) 0.5073(5) 0.0470(19) Uani 1 1 d .
H6 H -0.3266 0.0492 0.5650 0.056 Uiso 1 1 calc R
C11 C -0.1585(10) -0.0315(7) 0.4553(5) 0.0452(19) Uani 1 1 d .
H7 H -0.1481 -0.1063 0.4773 0.054 Uiso 1 1 calc R
C12 C -0.0668(9) -0.0117(6) 0.3696(5) 0.0369(16) Uani 1 1 d .
H8 H 0.0064 -0.0741 0.3350 0.044 Uiso 1 1 calc R
C13 C -0.2346(8) 0.3402(6) 0.1808(5) 0.0380(17) Uani 1 1 d .
H20 H -0.1894 0.3754 0.1243 0.046 Uiso 1 1 calc R
H21 H -0.3322 0.3980 0.2115 0.046 Uiso 1 1 calc R
C14 C -0.2808(7) 0.2416(6) 0.1521(4) 0.0305(15) Uani 1 1 d .
C15 C -0.4232(8) 0.2566(6) 0.1188(5) 0.0354(16) Uani 1 1 d .
H9 H -0.5032 0.3287 0.1195 0.042 Uiso 1 1 calc R
C16 C -0.4461(8) 0.1626(6) 0.0840(5) 0.0385(17) Uani 1 1 d .
H10 H -0.5424 0.1712 0.0620 0.046 Uiso 1 1 calc R
C17 C -0.3262(7) 0.0572(6) 0.0821(5) 0.0322(15) Uani 1 1 d .
H11 H -0.3394 -0.0063 0.0585 0.039 Uiso 1 1 calc R
C18 C -0.1856(7) 0.0472(5) 0.1160(4) 0.0273(14) Uani 1 1 d .
C19 C 0.0949(8) -0.0946(6) 0.1377(5) 0.0334(16) Uani 1 1 d .
C20 C 0.2614(8) -0.4105(6) 0.0887(5) 0.0361(16) Uani 1 1 d .
C21 C 0.1485(8) -0.3021(5) 0.0959(5) 0.0338(16) Uani 1 1 d .
H12 H 0.0445 -0.2859 0.0815 0.041 Uiso 1 1 calc R
C22 C 0.1987(8) -0.2183(6) 0.1258(5) 0.0339(16) Uani 1 1 d .
C23 C 0.3555(9) -0.2485(6) 0.1469(5) 0.0440(19) Uani 1 1 d .
H13 H 0.3918 -0.1935 0.1673 0.053 Uiso 1 1 calc R
C24 C 0.4569(9) -0.3618(6) 0.1373(6) 0.047(2) Uani 1 1 d .
H14 H 0.5612 -0.3815 0.1522 0.057 Uiso 1 1 calc R
Ru1 Ru 0.02786(6) 0.13875(4) 0.20609(4) 0.02419(17) Uani 1 1 d .
Cl1 Cl 0.14170(18) 0.19782(14) 0.04976(11) 0.0311(4) Uani 1 1 d .
Cl2 Cl 0.2059(2) -0.51659(15) 0.04427(14) 0.0435(5) Uani 1 1 d .
P1 P 0.2857(3) 0.2610(2) 0.68492(17) 0.0589(6) Uani 1 1 d .
O1 O 0.1531(5) -0.0312(4) 0.1721(3) 0.0288(10) Uani 1 1 d .
F1 F 0.3268(12) 0.1357(8) 0.7157(10) 0.214(6) Uani 1 1 d .
F2 F 0.4713(7) 0.2496(8) 0.6800(4) 0.116(3) Uani 1 1 d .
F3 F 0.3236(8) 0.2305(8) 0.5791(4) 0.125(3) Uani 1 1 d .
F4 F 0.1066(7) 0.2627(7) 0.6901(5) 0.108(2) Uani 1 1 d .
F5 F 0.2412(11) 0.2976(13) 0.7890(6) 0.218(7) Uani 1 1 d .
F6 F 0.2470(13) 0.3854(6) 0.6571(12) 0.259(8) Uani 1 1 d .
O2 O 0.4260(9) 0.5349(6) 0.4175(6) 0.091(2) Uani 1 1 d .
O3 O 0.0761(10) 0.5908(8) 0.4647(6) 0.117(3) Uani 1 1 d .

loop_
_atom_site_aniso_label
_atom_site_aniso_U_11
_atom_site_aniso_U_22
_atom_site_aniso_U_33
_atom_site_aniso_U_23
_atom_site_aniso_U_13
_atom_site_aniso_U_12
N1 0.029(3) 0.031(3) 0.024(3) -0.004(2) -0.002(2) -0.010(2)
N2 0.033(3) 0.024(3) 0.028(3) 0.000(2) -0.003(2) -0.006(2)
N3 0.030(3) 0.032(3) 0.033(3) -0.006(3) -0.014(2) -0.011(2)
N4 0.024(3) 0.025(3) 0.023(3) 0.002(2) -0.003(2) -0.002(2)
N5 0.034(3) 0.030(3) 0.037(3) -0.004(3) -0.011(3) -0.005(3)
N6 0.044(4) 0.027(3) 0.051(4) -0.006(3) -0.017(3) 0.000(3)
C1 0.031(4) 0.035(4) 0.030(4) 0.005(3) -0.008(3) -0.014(3)
C2 0.034(4) 0.051(5) 0.037(4) 0.003(4) -0.012(3) -0.022(3)
C3 0.048(5) 0.067(6) 0.037(4) -0.012(4) -0.006(4) -0.030(4)
C4 0.050(5) 0.045(4) 0.043(4) -0.015(4) 0.003(4) -0.025(4)
C5 0.029(4) 0.034(4) 0.036(4) -0.009(3) 0.006(3) -0.012(3)
C6 0.037(4) 0.022(3) 0.042(4) -0.004(3) 0.007(3) -0.012(3)
C7 0.030(4) 0.031(4) 0.032(4) -0.005(3) 0.004(3) -0.011(3)
C8 0.027(3) 0.031(4) 0.036(4) -0.005(3) -0.011(3) -0.010(3)
C9 0.044(4) 0.053(5) 0.029(4) -0.006(4) -0.004(3) -0.020(4)
C10 0.054(5) 0.060(5) 0.033(4) 0.007(4) -0.010(4) -0.027(4)
C11 0.065(5) 0.040(4) 0.042(5) 0.013(4) -0.023(4) -0.027(4)
C12 0.046(4) 0.032(4) 0.036(4) 0.003(3) -0.018(3) -0.012(3)
C13 0.036(4) 0.030(4) 0.039(4) -0.004(3) -0.006(3) 0.001(3)
C14 0.026(3) 0.036(4) 0.020(3) 0.004(3) -0.001(3) -0.001(3)
C15 0.024(3) 0.043(4) 0.028(4) 0.003(3) -0.003(3) 0.002(3)
C16 0.022(3) 0.059(5) 0.033(4) -0.002(4) -0.007(3) -0.010(3)
C17 0.023(3) 0.041(4) 0.031(4) -0.003(3) -0.005(3) -0.007(3)
C18 0.022(3) 0.032(4) 0.025(3) -0.003(3) 0.000(3) -0.007(3)
C19 0.028(4) 0.035(4) 0.031(4) 0.003(3) -0.005(3) -0.003(3)
C20 0.037(4) 0.029(4) 0.037(4) 0.005(3) -0.002(3) -0.006(3)
C21 0.028(4) 0.025(3) 0.042(4) 0.001(3) 0.000(3) -0.003(3)
C22 0.034(4) 0.031(4) 0.031(4) -0.002(3) -0.004(3) -0.003(3)
C23 0.057(5) 0.029(4) 0.048(5) -0.004(3) -0.020(4) -0.010(4)
C24 0.049(5) 0.032(4) 0.061(5) -0.008(4) -0.031(4) 0.001(3)
Ru1 0.0240(3) 0.0215(3) 0.0260(3) -0.0013(2) -0.0071(2) -0.0043(2)
Cl1 0.0257(8) 0.0372(9) 0.0288(9) -0.0009(7) -0.0053(6) -0.0079(7)
Cl2 0.0412(10) 0.0315(9) 0.0596(12) 0.0066(9) -0.0135(9) -0.0135(8)
P1 0.0554(14) 0.0736(17) 0.0478(14) -0.0180(12) -0.0020(11) -0.0209(12)
O1 0.027(2) 0.026(2) 0.036(3) -0.007(2) -0.0122(19) -0.0067(19)
F1 0.142(8) 0.146(8) 0.313(16) 0.143(10) -0.040(9) -0.027(6)
F2 0.063(4) 0.236(9) 0.059(4) -0.033(5) -0.006(3) -0.056(5)
F3 0.100(5) 0.242(9) 0.060(4) -0.044(5) 0.007(3) -0.091(6)
F4 0.068(4) 0.176(7) 0.083(4) -0.020(5) 0.001(3) -0.047(4)
F5 0.139(7) 0.475(19) 0.101(6) -0.154(10) 0.051(5) -0.182(10)
F6 0.187(10) 0.053(5) 0.46(2) -0.025(8) 0.088(12) -0.017(5)
O2 0.088(5) 0.064(4) 0.119(6) -0.031(4) -0.025(4) -0.011(4)
O3 0.094(6) 0.132(7) 0.119(7) -0.065(6) -0.044(5) 0.000(5)

loop_
_atom_type_symbol
_atom_type_description
_atom_type_scat_dispersion_real
_atom_type_scat_dispersion_imag
_atom_type_scat_source
C C 0.0033 0.0016 'International Tables Vol C Tables 4.2.6.8 and 6.1.1.4'
H H 0.0000 0.0000 'International Tables Vol C Tables 4.2.6.8 and 6.1.1.4'
N N 0.0061 0.0033 'International Tables Vol C Tables 4.2.6.8 and 6.1.1.4'
O O 0.0106 0.0060 'International Tables Vol C Tables 4.2.6.8 and 6.1.1.4'
F F 0.0171 0.0103 'International Tables Vol C Tables 4.2.6.8 and 6.1.1.4'
P P 0.1023 0.0942 'International Tables Vol C Tables 4.2.6.8 and 6.1.1.4'
Cl Cl 0.1484 0.1585 'International Tables Vol C Tables 4.2.6.8 and 6.1.1.4'
Ru Ru -1.2594 0.8363 'International Tables Vol C Tables 4.2.6.8 and 6.1.1.4'

loop_
_geom_angle_atom_site_label_1
_geom_angle_atom_site_label_2
_geom_angle_atom_site_label_3
_geom_angle
C1 N1 C5 118.6(6)
C1 N1 Ru1 130.3(4)
C5 N1 Ru1 111.1(4)
C6 N2 C13 113.9(5)
C6 N2 C7 108.9(5)
C13 N2 C7 112.7(5)
C6 N2 Ru1 105.3(4)
C13 N2 Ru1 104.5(4)
C7 N2 Ru1 111.2(4)
C8 N3 C12 118.0(6)
C8 N3 Ru1 115.9(5)
C12 N3 Ru1 125.9(5)
C18 N4 C14 119.6(5)
C18 N4 Ru1 127.9(4)
C14 N4 Ru1 112.5(4)
C19 N5 C18 131.4(6)
C20 N6 C24 115.5(6)
N1 C1 C2 123.4(6)
C3 C2 C1 118.5(7)
C2 C3 C4 119.6(7)
C5 C4 C3 119.7(7)
N1 C5 C4 120.1(7)
N1 C5 C6 115.7(6)
C4 C5 C6 124.2(6)
N2 C6 C5 108.9(5)
C8 C7 N2 112.2(5)
N3 C8 C9 122.8(6)
N3 C8 C7 115.9(6)
C9 C8 C7 121.3(6)
C8 C9 C10 119.1(7)
C11 C10 C9 119.4(7)
C10 C11 C12 119.2(7)
N3 C12 C11 121.5(7)
N2 C13 C14 112.5(5)
N4 C14 C15 120.8(6)
N4 C14 C13 115.4(6)
C15 C14 C13 123.4(6)
C14 C15 C16 119.1(6)
C17 C16 C15 119.7(6)
C16 C17 C18 118.7(6)
N4 C18 C17 122.0(6)
N4 C18 N5 118.7(5)
C17 C18 N5 119.3(6)
O1 C19 N5 125.8(6)
O1 C19 C22 116.8(6)
N5 C19 C22 117.4(6)
N6 C20 C21 127.5(7)
N6 C20 Cl2 115.4(5)
C21 C20 Cl2 117.0(5)
C20 C21 C22 115.9(6)
C21 C22 C23 119.0(6)
C21 C22 C19 124.4(6)
C23 C22 C19 116.6(6)
C24 C23 C22 119.0(7)
N6 C24 C23 123.0(7)
N4 Ru1 N3 88.7(2)
N4 Ru1 N2 85.7(2)
N3 Ru1 N2 82.5(2)
N4 Ru1 O1 91.58(18)
N3 Ru1 O1 92.99(19)
N2 Ru1 O1 174.8(2)
N4 Ru1 N1 166.7(2)
N3 Ru1 N1 93.0(2)
N2 Ru1 N1 81.5(2)
O1 Ru1 N1 101.51(18)
N4 Ru1 Cl1 88.44(15)
N3 Ru1 Cl1 176.27(15)
N2 Ru1 Cl1 94.82(15)
O1 Ru1 Cl1 89.54(13)
N1 Ru1 Cl1 89.18(15)
F6 P1 F1 178.3(9)
F6 P1 F5 87.7(8)
F1 P1 F5 90.8(8)
F6 P1 F3 89.6(7)
F1 P1 F3 91.9(7)
F5 P1 F3 176.9(7)
F6 P1 F4 93.8(6)
F1 P1 F4 87.1(5)
F5 P1 F4 88.7(4)
F3 P1 F4 89.9(3)
F6 P1 F2 90.1(6)
F1 P1 F2 89.0(5)
F5 P1 F2 92.4(4)
F3 P1 F2 89.2(3)
F4 P1 F2 175.9(5)
C19 O1 Ru1 124.4(4)

loop_
_geom_bond_atom_site_label_1
_geom_bond_atom_site_label_2
_geom_bond_distance
N1 C1 1.333(8)
N1 C5 1.372(8)
N1 Ru1 2.071(5)
N2 C6 1.484(8)
N2 C13 1.496(8)
N2 C7 1.507(8)
N2 Ru1 2.047(5)
N3 C8 1.357(8)
N3 C12 1.358(8)
N3 Ru1 2.034(6)
N4 C18 1.340(8)
N4 C14 1.356(8)
N4 Ru1 2.000(5)
N5 C19 1.375(8)
N5 C18 1.435(8)
N6 C20 1.324(9)
N6 C24 1.331(9)
C1 C2 1.378(9)
C2 C3 1.358(11)
C3 C4 1.393(11)
C4 C5 1.381(9)
C5 C6 1.494(10)
C7 C8 1.500(9)
C8 C9 1.366(9)
C9 C10 1.382(10)
C10 C11 1.379(11)
C11 C12 1.391(10)
C13 C14 1.517(9)
C14 C15 1.376(9)
C15 C16 1.390(10)
C16 C17 1.372(9)
C17 C18 1.378(8)
C19 O1 1.245(8)
C19 C22 1.498(9)
C20 C21 1.372(9)
C20 Cl2 1.748(7)
C21 C22 1.381(9)
C22 C23 1.391(10)
C23 C24 1.385(10)
Ru1 O1 2.067(4)
Ru1 Cl1 2.4365(17)
P1 F6 1.493(9)
P1 F1 1.513(9)
P1 F5 1.536(7)
P1 F3 1.542(6)
P1 F4 1.561(6)
P1 F2 1.584(6)

loop_
_geom_torsion_atom_site_label_1
_geom_torsion_atom_site_label_2
_geom_torsion_atom_site_label_3
_geom_torsion_atom_site_label_4
_geom_torsion
C5 N1 C1 C2 3.7(10)
Ru1 N1 C1 C2 -173.4(5)
N1 C1 C2 C3 -0.2(11)
C1 C2 C3 C4 -2.6(11)
C2 C3 C4 C5 2.0(11)
C1 N1 C5 C4 -4.3(9)
Ru1 N1 C5 C4 173.4(5)
C1 N1 C5 C6 176.6(6)
Ru1 N1 C5 C6 -5.7(7)
C3 C4 C5 N1 1.5(10)
C3 C4 C5 C6 -179.5(7)
C13 N2 C6 C5 -158.5(5)
C7 N2 C6 C5 74.8(6)
Ru1 N2 C6 C5 -44.6(6)
N1 C5 C6 N2 34.3(8)
C4 C5 C6 N2 -144.7(6)
C6 N2 C7 C8 -131.5(6)
C13 N2 C7 C8 101.1(6)
Ru1 N2 C7 C8 -15.8(6)
C12 N3 C8 C9 -1.2(9)
Ru1 N3 C8 C9 174.6(5)
C12 N3 C8 C7 176.6(6)
Ru1 N3 C8 C7 -7.6(7)
N2 C7 C8 N3 15.5(8)
N2 C7 C8 C9 -166.6(6)
N3 C8 C9 C10 0.8(10)
C7 C8 C9 C10 -176.9(6)
C8 C9 C10 C11 -0.4(11)
C9 C10 C11 C12 0.6(11)
C8 N3 C12 C11 1.3(9)
Ru1 N3 C12 C11 -174.0(5)
C10 C11 C12 N3 -1.0(10)
C6 N2 C13 C14 147.1(5)
C7 N2 C13 C14 -88.1(6)
Ru1 N2 C13 C14 32.7(6)
C18 N4 C14 C15 1.5(9)
Ru1 N4 C14 C15 -178.8(5)
C18 N4 C14 C13 -171.9(6)
Ru1 N4 C14 C13 7.8(7)
N2 C13 C14 N4 -28.6(8)
N2 C13 C14 C15 158.3(6)
N4 C14 C15 C16 -0.2(10)
C13 C14 C15 C16 172.6(6)
C14 C15 C16 C17 -0.9(10)
C15 C16 C17 C18 0.6(10)
C14 N4 C18 C17 -1.8(9)
Ru1 N4 C18 C17 178.6(5)
C14 N4 C18 N5 175.9(5)
Ru1 N4 C18 N5 -3.7(8)
C16 C17 C18 N4 0.7(10)
C16 C17 C18 N5 -176.9(6)
C19 N5 C18 N4 2.0(10)
C19 N5 C18 C17 179.8(7)
C18 N5 C19 O1 -2.9(12)
C18 N5 C19 C22 176.7(6)
C24 N6 C20 C21 0.1(11)
C24 N6 C20 Cl2 177.0(6)
N6 C20 C21 C22 0.5(11)
Cl2 C20 C21 C22 -176.3(5)
C20 C21 C22 C23 -0.6(10)
C20 C21 C22 C19 179.6(6)
O1 C19 C22 C21 174.6(6)
N5 C19 C22 C21 -5.0(10)
O1 C19 C22 C23 -5.2(9)
N5 C19 C22 C23 175.1(6)
C21 C22 C23 C24 0.1(11)
C19 C22 C23 C24 179.9(7)
C20 N6 C24 C23 -0.7(12)
C22 C23 C24 N6 0.6(12)
C18 N4 Ru1 N3 -88.5(5)
C14 N4 Ru1 N3 91.9(4)
C18 N4 Ru1 N2 -171.1(5)
C14 N4 Ru1 N2 9.3(4)
C18 N4 Ru1 O1 4.4(5)
C14 N4 Ru1 O1 -175.2(4)
C18 N4 Ru1 N1 173.7(7)
C14 N4 Ru1 N1 -5.9(11)
C18 N4 Ru1 Cl1 93.9(5)
C14 N4 Ru1 Cl1 -85.7(4)
C8 N3 Ru1 N4 -87.1(4)
C12 N3 Ru1 N4 88.3(5)
C8 N3 Ru1 N2 -1.3(4)
C12 N3 Ru1 N2 174.1(5)
C8 N3 Ru1 O1 -178.6(4)
C12 N3 Ru1 O1 -3.2(5)
C8 N3 Ru1 N1 79.7(4)
C12 N3 Ru1 N1 -104.9(5)
C8 N3 Ru1 Cl1 -46(2)
C12 N3 Ru1 Cl1 129(2)
C6 N2 Ru1 N4 -143.3(4)
C13 N2 Ru1 N4 -23.0(4)
C7 N2 Ru1 N4 98.9(4)
C6 N2 Ru1 N3 127.4(4)
C13 N2 Ru1 N3 -112.3(4)
C7 N2 Ru1 N3 9.6(4)
C6 N2 Ru1 O1 158(2)
C13 N2 Ru1 O1 -81(2)
C7 N2 Ru1 O1 41(2)
C6 N2 Ru1 N1 33.2(4)
C13 N2 Ru1 N1 153.5(4)
C7 N2 Ru1 N1 -84.6(4)
C6 N2 Ru1 Cl1 -55.2(4)
C13 N2 Ru1 Cl1 65.1(4)
C7 N2 Ru1 Cl1 -173.1(4)
C1 N1 Ru1 N4 176.5(7)
C5 N1 Ru1 N4 -0.8(11)
C1 N1 Ru1 N3 79.2(6)
C5 N1 Ru1 N3 -98.1(4)
C1 N1 Ru1 N2 161.2(6)
C5 N1 Ru1 N2 -16.1(4)
C1 N1 Ru1 O1 -14.4(6)
C5 N1 Ru1 O1 168.2(4)
C1 N1 Ru1 Cl1 -103.8(5)
C5 N1 Ru1 Cl1 78.9(4)
N5 C19 O1 Ru1 4.9(10)
C22 C19 O1 Ru1 -174.7(4)
N4 Ru1 O1 C19 -4.9(5)
N3 Ru1 O1 C19 83.9(5)
N2 Ru1 O1 C19 53(2)
N1 Ru1 O1 C19 177.6(5)
Cl1 Ru1 O1 C19 -93.3(5)
